data_4319916
loop_
_publ_author_name
'Valeria Amendola'
'Luigi Fabbrizzi'
'Luca Gianelli'
'Cristina Maggi'
'Carlo Mangano'
'Piersandro Pallavicini'
'Michele Zema'

_publ_section_title
;
 Electrochemical Assembling/Disassembling of Helicates with Hysteresis
;
_journal_name_full 'Inorganic Chemistry'
_journal_page_first 3579
_journal_page_last 3587
_journal_paper_doi 10.1021/ic001155a
_journal_volume 40
_journal_year 2001
_chemical_formula_sum 'C16 H16 Cu F6 N4 O6 S4'
_chemical_formula_weight 666.11
_chemical_name_systematic
;
 ?
;
_space_group_IT_number 2
_symmetry_cell_setting triclinic
_symmetry_space_group_name_Hall '-P 1'
_symmetry_space_group_name_H-M 'P -1'
_atom_sites_solution_hydrogens geom
_atom_sites_solution_primary direct
_atom_sites_solution_secondary difmap
_audit_creation_method SHELXL-97
_cell_angle_alpha 94.54(3)
_cell_angle_beta 94.85(8)
_cell_angle_gamma 109.43(7)
_cell_formula_units_Z 2
_cell_length_a 8.559(8)
_cell_length_b 11.145(4)
_cell_length_c 14.255(6)
_cell_measurement_reflns_used 25
_cell_measurement_temperature 293(2)
_cell_measurement_theta_max 11.91
_cell_measurement_theta_min 7.22
_cell_volume 1269.4(15)
_computing_cell_refinement 'CAD4 Express (Enraf Nonius, 1994)'
_computing_data_collection 'CAD4 Express (Enraf Nonius, 1994)'
_computing_data_reduction 'XCAD4 (Harms & Wocadlo, 1995)'
_computing_molecular_graphics 'Ortep-3 for Windows (Farrugia, 1997)'
_computing_publication_material 'WinGX (Farrugia, 1998)'
_computing_structure_refinement 'SHELXL-97 (Sheldrick, 1997)'
_computing_structure_solution 'SIR92 (Altomare et al, 1993)'
_diffrn_ambient_temperature 293(2)
_diffrn_measured_fraction_theta_full 1.000
_diffrn_measured_fraction_theta_max 1.000
_diffrn_measurement_device_type 'Enraf Nonius CAD4'
_diffrn_measurement_method 'non-profiled omega scans'
_diffrn_radiation_monochromator graphite
_diffrn_radiation_source 'fine-focus sealed tube'
_diffrn_radiation_type MoK\a
_diffrn_radiation_wavelength 0.71073
_diffrn_reflns_av_R_equivalents 0.0000
_diffrn_reflns_av_sigmaI/netI 0.0463
_diffrn_reflns_limit_h_max 11
_diffrn_reflns_limit_h_min -12
_diffrn_reflns_limit_k_max 15
_diffrn_reflns_limit_k_min -15
_diffrn_reflns_limit_l_max 20
_diffrn_reflns_limit_l_min 0
_diffrn_reflns_number 7370
_diffrn_reflns_theta_full 29.96
_diffrn_reflns_theta_max 29.96
_diffrn_reflns_theta_min 2.29
_diffrn_standards_decay_% 0
_diffrn_standards_interval_time 240
_diffrn_standards_number 3
_exptl_absorpt_coefficient_mu 1.274
_exptl_absorpt_correction_T_max 0.5674
_exptl_absorpt_correction_T_min 0.3993
_exptl_absorpt_correction_type psi-scan
_exptl_absorpt_process_details
;
  '(North, Philips & Mathews, 1968)'
;
_exptl_crystal_colour blue
_exptl_crystal_density_diffrn 1.743
_exptl_crystal_density_method 'not measured'
_exptl_crystal_description plate
_exptl_crystal_F_000 670
_exptl_crystal_size_max 0.91
_exptl_crystal_size_mid 0.35
_exptl_crystal_size_min 0.10
_refine_diff_density_max 1.723
_refine_diff_density_min -0.924
_refine_diff_density_rms 0.141
_refine_ls_extinction_method none
_refine_ls_goodness_of_fit_ref 1.064
_refine_ls_hydrogen_treatment mixed
_refine_ls_matrix_type full
_refine_ls_number_parameters 334
_refine_ls_number_reflns 7370
_refine_ls_number_restraints 1
_refine_ls_restrained_S_all 1.064
_refine_ls_R_factor_all 0.1434
_refine_ls_R_factor_gt 0.0949
_refine_ls_shift/su_max 0.000
_refine_ls_shift/su_mean 0.000
_refine_ls_structure_factor_coef Fsqd
_refine_ls_weighting_details 'calc w=1/[\s^2^(Fo^2^)+(0.2162P)^2^+0.0000P] where P=(Fo^2^+2Fc^2^)/3'
_refine_ls_weighting_scheme calc
_refine_ls_wR_factor_gt 0.2889
_refine_ls_wR_factor_ref 0.3297
_reflns_number_gt 4205
_reflns_number_total 7370
_reflns_threshold_expression >2sigma(I)
_cod_data_source_file ic001155a_1.cif
_cod_data_source_block palla12
_cod_original_cell_volume 1269.3(13)
_cod_database_code 4319916

loop_
_symmetry_equiv_pos_as_xyz
'x, y, z'
'-x, -y, -z'

loop_
_atom_site_label
_atom_site_type_symbol
_atom_site_fract_x
_atom_site_fract_y
_atom_site_fract_z
_atom_site_U_iso_or_equiv
_atom_site_adp_type
_atom_site_occupancy
_atom_site_symmetry_multiplicity
_atom_site_calc_flag
_atom_site_refinement_flags
_atom_site_disorder_assembly
_atom_site_disorder_group
Cu1 Cu 0.24333(8) 0.46135(6) 0.73032(5) 0.0557(3) Uani 1 1 d . . .
S1 S 0.7371(2) 0.53702(19) 0.87906(14) 0.0753(5) Uani 1 1 d . . .
S2 S -0.1252(3) 0.5884(2) 0.57421(13) 0.0791(6) Uani 1 1 d . . .
S3 S 0.22075(19) 0.68528(17) 0.93271(12) 0.0660(4) Uani 1 1 d . . .
S4 S 0.3931(2) 0.2645(2) 0.56264(14) 0.0742(5) Uani 1 1 d . . .
N1 N 0.4869(5) 0.5377(4) 0.7697(3) 0.0519(10) Uani 1 1 d . . .
N2 N 0.2639(5) 0.3409(4) 0.8200(3) 0.0517(10) Uani 1 1 d . . .
N3 N 0.0127(5) 0.3464(5) 0.7144(4) 0.0623(13) Uani 1 1 d . . .
N4 N 0.1430(7) 0.5637(5) 0.6469(4) 0.0588(11) Uani 1 1 d . . .
C1 C 0.6167(8) 0.6401(6) 0.7540(5) 0.0675(15) Uani 1 1 d . . .
H1 H 0.6073 0.6966 0.7111 0.081 Uiso 1 1 calc R . .
C2 C 0.7626(8) 0.6528(7) 0.8071(6) 0.0735(18) Uani 1 1 d . . .
H2 H 0.8636 0.7174 0.8038 0.088 Uiso 1 1 calc R . .
C3 C 0.5330(7) 0.4742(5) 0.8352(4) 0.0540(12) Uani 1 1 d . . .
C4 C 0.4074(7) 0.3624(6) 0.8620(4) 0.0584(13) Uani 1 1 d . . .
H4 H 0.4308 0.3115 0.9060 0.070 Uiso 1 1 calc R . .
C5 C 0.1080(8) 0.2467(7) 0.8350(6) 0.0741(18) Uani 1 1 d . . .
H5 H 0.0636 0.2905 0.8828 0.089 Uiso 1 1 calc R . .
C6 C 0.1152(9) 0.1279(6) 0.8772(5) 0.0663(15) Uani 1 1 d . . .
H6A H 0.1777 0.0879 0.8397 0.080 Uiso 1 1 calc R . .
H6B H 0.1728 0.1518 0.9410 0.080 Uiso 1 1 calc R . .
C7 C -0.0571(12) 0.0341(8) 0.8796(8) 0.102(3) Uani 1 1 d . . .
H7A H -0.0473 -0.0484 0.8892 0.123 Uiso 1 1 calc R . .
H7B H -0.1020 0.0616 0.9343 0.123 Uiso 1 1 calc R . .
C8 C -0.1747(12) 0.0166(8) 0.7985(8) 0.102(3) Uani 1 1 d . . .
H8A H -0.2845 -0.0313 0.8142 0.123 Uiso 1 1 calc R . .
H8B H -0.1488 -0.0354 0.7484 0.123 Uiso 1 1 calc R . .
C9 C -0.1827(8) 0.1408(7) 0.7590(6) 0.0738(18) Uani 1 1 d . . .
H9A H -0.2498 0.1198 0.6977 0.089 Uiso 1 1 calc R . .
H9B H -0.2330 0.1853 0.8018 0.089 Uiso 1 1 calc R . .
C10 C -0.0100(8) 0.2232(7) 0.7497(6) 0.077(2) Uani 1 1 d . . .
H10 H 0.0294 0.1747 0.7025 0.093 Uiso 1 1 calc R . .
C11 C -0.0949(7) 0.3849(7) 0.6701(5) 0.0664(16) Uani 1 1 d . . .
H11 H -0.2088 0.3393 0.6613 0.080 Uiso 1 1 calc R . .
C12 C -0.0199(7) 0.5077(6) 0.6348(4) 0.0576(13) Uani 1 1 d . . .
C13 C 0.0656(13) 0.7060(7) 0.5640(6) 0.087(2) Uani 1 1 d . . .
H13 H 0.0786 0.7784 0.5330 0.105 Uiso 1 1 calc R . .
C14 C 0.1901(10) 0.6762(6) 0.6074(5) 0.0745(18) Uani 1 1 d . . .
H14 H 0.3012 0.7284 0.6104 0.089 Uiso 1 1 calc R . .
C15 C 0.3135(14) 0.8267(9) 0.8752(10) 0.122(4) Uani 1 1 d . . .
C16 C 0.3231(17) 0.0954(17) 0.5878(18) 0.32(2) Uani 1 1 d D . .
O1 O 0.1596(9) 0.5840(6) 0.8572(5) 0.110(2) Uani 1 1 d . . .
O2 O 0.0903(10) 0.7096(8) 0.9709(7) 0.149(4) Uani 1 1 d . . .
O3 O 0.3543(15) 0.6813(13) 0.9881(10) 0.280(10) Uani 1 1 d . . .
O4 O 0.2696(6) 0.3125(5) 0.5919(3) 0.0724(12) Uani 1 1 d . . .
O5 O 0.404(2) 0.2601(16) 0.4655(8) 0.241(8) Uani 1 1 d . . .
O6 O 0.5346(11) 0.3044(13) 0.6187(13) 0.249(8) Uani 1 1 d . . .
F1 F 0.4012(8) 0.8165(6) 0.8107(5) 0.1201(19) Uani 1 1 d . . .
F2 F 0.3621(9) 0.9338(5) 0.9296(5) 0.136(2) Uani 1 1 d . . .
F3 F 0.1758(11) 0.8374(8) 0.8103(7) 0.159(3) Uani 1 1 d . . .
F4 F 0.4114(19) 0.0366(11) 0.5525(11) 0.302(9) Uani 1 1 d . . .
F5 F 0.293(3) 0.0843(18) 0.6634(16) 0.46(2) Uani 1 1 d . . .
F6 F 0.177(2) 0.0457(11) 0.5414(17) 0.342(12) Uani 1 1 d D . .

loop_
_atom_site_aniso_label
_atom_site_aniso_U_11
_atom_site_aniso_U_22
_atom_site_aniso_U_33
_atom_site_aniso_U_23
_atom_site_aniso_U_13
_atom_site_aniso_U_12
Cu1 0.0378(4) 0.0568(4) 0.0717(5) 0.0248(3) -0.0036(3) 0.0135(3)
S1 0.0434(7) 0.0820(11) 0.0859(11) 0.0119(9) -0.0169(7) 0.0074(7)
S2 0.0878(12) 0.0981(13) 0.0771(11) 0.0217(9) 0.0010(9) 0.0649(11)
S3 0.0482(8) 0.0765(10) 0.0674(9) 0.0101(8) -0.0063(6) 0.0163(7)
S4 0.0479(8) 0.0961(13) 0.0926(12) 0.0206(10) 0.0143(8) 0.0393(8)
N1 0.039(2) 0.050(2) 0.062(3) 0.004(2) 0.0025(18) 0.0105(17)
N2 0.041(2) 0.049(2) 0.061(3) 0.0162(19) -0.0035(18) 0.0102(17)
N3 0.0310(19) 0.072(3) 0.089(3) 0.030(3) 0.006(2) 0.020(2)
N4 0.063(3) 0.058(3) 0.059(3) 0.015(2) 0.001(2) 0.026(2)
C1 0.056(3) 0.063(4) 0.078(4) 0.016(3) 0.010(3) 0.012(3)
C2 0.040(3) 0.070(4) 0.097(5) 0.011(3) 0.004(3) 0.002(3)
C3 0.046(3) 0.052(3) 0.056(3) -0.002(2) -0.007(2) 0.011(2)
C4 0.047(3) 0.059(3) 0.063(3) 0.015(3) -0.012(2) 0.012(2)
C5 0.049(3) 0.069(4) 0.097(5) 0.032(4) -0.006(3) 0.008(3)
C6 0.074(4) 0.057(3) 0.068(4) 0.021(3) 0.008(3) 0.020(3)
C7 0.092(6) 0.066(4) 0.135(8) 0.041(5) 0.016(6) 0.001(4)
C8 0.079(5) 0.074(5) 0.133(8) 0.036(5) 0.012(5) -0.007(4)
C9 0.045(3) 0.078(4) 0.093(5) 0.017(4) 0.012(3) 0.009(3)
C10 0.042(3) 0.074(4) 0.120(6) 0.041(4) 0.007(3) 0.017(3)
C11 0.040(3) 0.094(5) 0.075(4) 0.022(3) 0.006(3) 0.032(3)
C12 0.052(3) 0.069(3) 0.064(3) 0.011(3) 0.003(2) 0.037(3)
C13 0.133(7) 0.064(4) 0.074(4) 0.009(3) -0.010(4) 0.049(5)
C14 0.092(5) 0.054(3) 0.073(4) 0.014(3) -0.011(3) 0.021(3)
C15 0.103(7) 0.072(5) 0.170(11) -0.025(6) 0.052(8) 0.002(5)
C16 0.195(19) 0.115(12) 0.66(6) -0.06(2) 0.28(3) 0.028(12)
O1 0.137(6) 0.068(3) 0.128(5) 0.001(3) 0.062(5) 0.028(3)
O2 0.112(6) 0.112(5) 0.191(8) -0.045(6) 0.068(6) -0.002(4)
O3 0.187(11) 0.240(12) 0.319(16) 0.167(12) -0.171(12) -0.032(9)
O4 0.066(3) 0.097(3) 0.070(3) 0.014(2) 0.001(2) 0.049(3)
O5 0.369(19) 0.356(17) 0.166(9) 0.144(10) 0.174(11) 0.285(16)
O6 0.072(5) 0.234(13) 0.42(2) -0.058(13) -0.083(9) 0.079(7)
F1 0.110(4) 0.105(4) 0.143(5) 0.032(3) 0.052(4) 0.021(3)
F2 0.142(5) 0.072(3) 0.152(5) -0.013(3) -0.007(4) -0.006(3)
F3 0.136(6) 0.136(6) 0.214(8) 0.071(5) -0.014(6) 0.057(5)
F4 0.399(19) 0.189(9) 0.46(2) 0.078(11) 0.268(18) 0.219(12)
F5 0.75(4) 0.37(2) 0.61(3) 0.37(2) 0.59(4) 0.46(3)
F6 0.216(14) 0.110(8) 0.62(4) -0.055(14) -0.012(18) -0.018(8)

loop_
_atom_type_symbol
_atom_type_description
_atom_type_scat_dispersion_real
_atom_type_scat_dispersion_imag
_atom_type_scat_source
Cu Cu 0.3201 1.2651 'International Tables Vol C Tables 4.2.6.8 and 6.1.1.4'
S S 0.1246 0.1234 'International Tables Vol C Tables 4.2.6.8 and 6.1.1.4'
N N 0.0061 0.0033 'International Tables Vol C Tables 4.2.6.8 and 6.1.1.4'
C C 0.0033 0.0016 'International Tables Vol C Tables 4.2.6.8 and 6.1.1.4'
O O 0.0106 0.0060 'International Tables Vol C Tables 4.2.6.8 and 6.1.1.4'
F F 0.0171 0.0103 'International Tables Vol C Tables 4.2.6.8 and 6.1.1.4'
H H 0.0000 0.0000 'International Tables Vol C Tables 4.2.6.8 and 6.1.1.4'

loop_
_geom_angle_atom_site_label_1
_geom_angle_atom_site_label_2
_geom_angle_atom_site_label_3
_geom_angle
_geom_angle_site_symmetry_1
_geom_angle_site_symmetry_3
_geom_angle_publ_flag
N3 Cu1 N2 81.0(2) . . ?
N3 Cu1 N1 162.5(2) . . ?
N2 Cu1 N1 81.7(2) . . ?
N3 Cu1 N4 81.7(2) . . ?
N2 Cu1 N4 161.1(2) . . ?
N1 Cu1 N4 115.8(2) . . ?
C2 S1 C3 89.5(3) . . ?
C12 S2 C13 88.9(3) . . ?
O3 S3 O2 121.5(9) . . ?
O3 S3 O1 113.7(8) . . ?
O2 S3 O1 110.4(5) . . ?
O3 S3 C15 101.2(7) . . ?
O2 S3 C15 102.9(6) . . ?
O1 S3 C15 104.5(5) . . ?
O6 S4 O5 116.6(10) . . ?
O6 S4 O4 115.1(7) . . ?
O5 S4 O4 114.2(5) . . ?
O6 S4 C16 97.6(9) . . ?
O5 S4 C16 105.4(10) . . ?
O4 S4 C16 105.0(5) . . ?
C3 N1 C1 111.1(5) . . ?
C3 N1 Cu1 110.2(4) . . ?
C1 N1 Cu1 138.5(5) . . ?
C4 N2 C5 128.8(5) . . ?
C4 N2 Cu1 116.2(4) . . ?
C5 N2 Cu1 114.7(4) . . ?
C11 N3 C10 129.2(5) . . ?
C11 N3 Cu1 116.7(5) . . ?
C10 N3 Cu1 114.0(4) . . ?
C12 N4 C14 111.4(6) . . ?
C12 N4 Cu1 108.4(4) . . ?
C14 N4 Cu1 139.9(5) . . ?
N1 C1 C2 113.7(6) . . ?
N1 C1 H1 123.1 . . ?
C2 C1 H1 123.1 . . ?
C1 C2 S1 111.4(5) . . ?
C1 C2 H2 124.3 . . ?
S1 C2 H2 124.3 . . ?
N1 C3 C4 118.2(5) . . ?
N1 C3 S1 114.2(4) . . ?
C4 C3 S1 127.5(5) . . ?
N2 C4 C3 113.5(5) . . ?
N2 C4 H4 123.2 . . ?
C3 C4 H4 123.2 . . ?
N2 C5 C10 108.8(6) . . ?
N2 C5 C6 117.5(6) . . ?
C10 C5 C6 115.2(6) . . ?
N2 C5 H5 104.6 . . ?
C10 C5 H5 104.6 . . ?
C6 C5 H5 104.6 . . ?
C7 C6 C5 111.0(6) . . ?
C7 C6 H6A 109.4 . . ?
C5 C6 H6A 109.4 . . ?
C7 C6 H6B 109.4 . . ?
C5 C6 H6B 109.4 . . ?
H6A C6 H6B 108.0 . . ?
C8 C7 C6 116.9(8) . . ?
C8 C7 H7A 108.1 . . ?
C6 C7 H7A 108.1 . . ?
C8 C7 H7B 108.1 . . ?
C6 C7 H7B 108.1 . . ?
H7A C7 H7B 107.3 . . ?
C7 C8 C9 116.1(7) . . ?
C7 C8 H8A 108.3 . . ?
C9 C8 H8A 108.3 . . ?
C7 C8 H8B 108.3 . . ?
C9 C8 H8B 108.3 . . ?
H8A C8 H8B 107.4 . . ?
C10 C9 C8 107.9(6) . . ?
C10 C9 H9A 110.1 . . ?
C8 C9 H9A 110.1 . . ?
C10 C9 H9B 110.1 . . ?
C8 C9 H9B 110.1 . . ?
H9A C9 H9B 108.4 . . ?
N3 C10 C5 107.3(6) . . ?
N3 C10 C9 117.4(5) . . ?
C5 C10 C9 114.9(7) . . ?
N3 C10 H10 105.4 . . ?
C5 C10 H10 105.4 . . ?
C9 C10 H10 105.4 . . ?
N3 C11 C12 112.8(5) . . ?
N3 C11 H11 123.6 . . ?
C12 C11 H11 123.6 . . ?
N4 C12 C11 119.8(5) . . ?
N4 C12 S2 114.5(5) . . ?
C11 C12 S2 125.6(5) . . ?
C14 C13 S2 109.8(6) . . ?
C14 C13 H13 125.1 . . ?
S2 C13 H13 125.1 . . ?
C13 C14 N4 115.4(8) . . ?
C13 C14 H14 122.3 . . ?
N4 C14 H14 122.3 . . ?
F1 C15 F2 117.2(9) . . ?
F1 C15 F3 94.8(11) . . ?
F2 C15 F3 102.8(10) . . ?
F1 C15 S3 116.9(7) . . ?
F2 C15 S3 115.3(9) . . ?
F3 C15 S3 105.2(7) . . ?
F5 C16 F4 119(2) . . ?
F5 C16 F6 101.2(19) . . ?
F4 C16 F6 106(2) . . ?
F5 C16 S4 112.8(15) . . ?
F4 C16 S4 111.1(14) . . ?
F6 C16 S4 104.3(15) . . ?

loop_
_geom_bond_atom_site_label_1
_geom_bond_atom_site_label_2
_geom_bond_distance
_geom_bond_site_symmetry_2
_geom_bond_publ_flag
Cu1 N3 1.945(5) . ?
Cu1 N2 1.964(4) . ?
Cu1 N1 1.983(5) . ?
Cu1 N4 2.037(5) . ?
S1 C2 1.681(8) . ?
S1 C3 1.693(6) . ?
S2 C12 1.702(6) . ?
S2 C13 1.747(10) . ?
S3 O3 1.349(9) . ?
S3 O2 1.377(8) . ?
S3 O1 1.423(7) . ?
S3 C15 1.808(12) . ?
S4 O6 1.313(10) . ?
S4 O5 1.394(10) . ?
S4 O4 1.412(5) . ?
S4 C16 1.85(2) . ?
N1 C3 1.325(8) . ?
N1 C1 1.350(8) . ?
N2 C4 1.258(7) . ?
N2 C5 1.442(8) . ?
N3 C11 1.281(7) . ?
N3 C10 1.458(8) . ?
N4 C12 1.314(8) . ?
N4 C14 1.365(9) . ?
C1 C2 1.363(10) . ?
C1 H1 0.9300 . ?
C2 H2 0.9300 . ?
C3 C4 1.452(8) . ?
C4 H4 0.9300 . ?
C5 C10 1.460(10) . ?
C5 C6 1.514(9) . ?
C5 H5 0.9800 . ?
C6 C7 1.502(11) . ?
C6 H6A 0.9700 . ?
C6 H6B 0.9700 . ?
C7 C8 1.423(14) . ?
C7 H7A 0.9700 . ?
C7 H7B 0.9700 . ?
C8 C9 1.555(12) . ?
C8 H8A 0.9700 . ?
C8 H8B 0.9700 . ?
C9 C10 1.481(9) . ?
C9 H9A 0.9700 . ?
C9 H9B 0.9700 . ?
C10 H10 0.9800 . ?
C11 C12 1.455(10) . ?
C11 H11 0.9300 . ?
C13 C14 1.336(11) . ?
C13 H13 0.9300 . ?
C14 H14 0.9300 . ?
C15 F1 1.257(11) . ?
C15 F2 1.292(11) . ?
C15 F3 1.478(16) . ?
C16 F5 1.14(3) . ?
C16 F4 1.264(14) . ?
C16 F6 1.285(10) . ?
